data_2208023
loop_
_publ_author_name
'Udayalakshmi, K.'
'Thamotharan, S.'
'Ramamurthi, K.'
'Varghese, B.'

_publ_section_title
;
 Supramolecular architecture of bis(melaminium)
 <small>L</small>-tartrate 2.5-hydrate
;
_journal_coeditor_code CV6618
_journal_issue 2
_journal_name_full 'Acta Crystallographica Section E'
_journal_page_first o455
_journal_page_last o457
_journal_paper_doi 10.1107/S1600536805042674
_journal_volume 62
_journal_year 2006
_chemical_formula_iupac '2C3 H7 N6 +, C4 H4 O6 2-, 2.5H2 O'
_chemical_formula_moiety '2C3 H7 N6 +, C4 H4 O6 2-, 2.5H2 O'
_chemical_formula_sum 'C10 H23 N12 O8.5'
_chemical_formula_weight 447.40
_chemical_melting_point 553
_chemical_name_systematic
;
bis(melaminium) L-tartrate 2.5-hydrate
;
_space_group_IT_number 5
_symmetry_cell_setting monoclinic
_symmetry_space_group_name_Hall 'C 2y'
_symmetry_space_group_name_H-M 'C 1 2 1'
_atom_sites_solution_hydrogens geom
_atom_sites_solution_primary direct
_atom_sites_solution_secondary difmap
_audit_creation_method SHELXL-97
_cell_angle_alpha 90.00
_cell_angle_beta 98.356(12)
_cell_angle_gamma 90.00
_cell_formula_units_Z 4
_cell_length_a 7.5217(10)
_cell_length_b 22.186(3)
_cell_length_c 10.9869(18)
_cell_measurement_reflns_used 25
_cell_measurement_temperature 298(2)
_cell_measurement_theta_max 30
_cell_measurement_theta_min 20
_cell_volume 1814.0(5)
_computing_cell_refinement 'CAD-4 EXPRESS'
_computing_data_collection 'CAD-4 EXPRESS (Enraf--Nonius, 1994)'
_computing_data_reduction 'MolEN (Fair, 1990)'
_computing_molecular_graphics 'ORTEP-3 for Windows (Farrugia, 1997)'
_computing_publication_material 'SHELXL97 and PLATON (Spek, 2003)'
_computing_structure_refinement 'SHELXL97 (Sheldrick, 1997)'
_computing_structure_solution 'SIR92 (Altomare <i>et al.</i>,  1994)'
_diffrn_ambient_temperature 298(2)
_diffrn_measured_fraction_theta_full 0.999
_diffrn_measured_fraction_theta_max 0.999
_diffrn_measurement_device_type 'Enraf--Nonius CAD-4'
_diffrn_measurement_method \w--2\q
_diffrn_radiation_monochromator graphite
_diffrn_radiation_source 'fine-focus sealed tube'
_diffrn_radiation_type CuK\a
_diffrn_radiation_wavelength 1.54180
_diffrn_reflns_av_R_equivalents 0.0105
_diffrn_reflns_av_sigmaI/netI 0.0128
_diffrn_reflns_limit_h_max 8
_diffrn_reflns_limit_h_min -9
_diffrn_reflns_limit_k_max 26
_diffrn_reflns_limit_k_min 0
_diffrn_reflns_limit_l_max 13
_diffrn_reflns_limit_l_min 0
_diffrn_reflns_number 1778
_diffrn_reflns_theta_full 67.96
_diffrn_reflns_theta_max 67.96
_diffrn_reflns_theta_min 3.99
_diffrn_standards_decay_% 0
_diffrn_standards_interval_time 120
_diffrn_standards_number 3
_exptl_absorpt_coefficient_mu 1.229
_exptl_absorpt_correction_T_max 0.823
_exptl_absorpt_correction_T_min 0.751
_exptl_absorpt_correction_type psi-scan
_exptl_absorpt_process_details '(North <i>et al.</i>,  1968)'
_exptl_crystal_colour colourless
_exptl_crystal_density_diffrn 1.638
_exptl_crystal_density_method 'not measured'
_exptl_crystal_description block
_exptl_crystal_F_000 940
_exptl_crystal_size_max 0.30
_exptl_crystal_size_mid 0.20
_exptl_crystal_size_min 0.20
_refine_diff_density_max 0.330
_refine_diff_density_min -0.448
_refine_ls_abs_structure_details 'Flack & Bernardinelli (2000)'
_refine_ls_extinction_coef 0.0010(2)
_refine_ls_extinction_expression Fc^*^=kFc[1+0.001xFc^2^\l^3^/sin(2\q)]^-1/4^
_refine_ls_extinction_method SHELXL97
_refine_ls_goodness_of_fit_ref 1.094
_refine_ls_hydrogen_treatment mixed
_refine_ls_matrix_type full
_refine_ls_number_parameters 295
_refine_ls_number_reflns 1692
_refine_ls_number_restraints 5
_refine_ls_restrained_S_all 1.092
_refine_ls_R_factor_all 0.0397
_refine_ls_R_factor_gt 0.0378
_refine_ls_shift/su_max 0.003
_refine_ls_shift/su_mean 0.000
_refine_ls_structure_factor_coef Fsqd
_refine_ls_weighting_details 'calc w=1/[\s^2^(Fo^2^)+(0.0734P)^2^+1.1012P] where P=(Fo^2^+2Fc^2^)/3'
_refine_ls_weighting_scheme calc
_refine_ls_wR_factor_gt 0.1105
_refine_ls_wR_factor_ref 0.1124
_reflns_number_gt 1614
_reflns_number_total 1692
_reflns_threshold_expression I>2\s(I)
_cod_data_source_file cv6618.cif
_cod_data_source_block I
_cod_original_cell_volume 1814.0(4)
_cod_original_sg_symbol_Hall 'C 2yb'
_cod_original_sg_symbol_H-M 'C 2'
_cod_original_formula_sum 'C10 H23 N12 O8.50'
_cod_database_code 2208023
_cod_database_fobs_code 2208023

loop_
_symmetry_equiv_pos_as_xyz
'x, y, z'
'-x, y, -z'
'x+1/2, y+1/2, z'
'-x+1/2, y+1/2, -z'

loop_
_atom_site_label
_atom_site_fract_x
_atom_site_fract_y
_atom_site_fract_z
_atom_site_U_iso_or_equiv
_atom_site_adp_type
_atom_site_calc_flag
_atom_site_refinement_flags
_atom_site_occupancy
_atom_site_type_symbol
N11 0.2557(4) 0.15401(14) 0.0103(3) 0.0344(7) Uani d . 1 N
H11 0.2531 0.1928 0.0104 0.041 Uiso calc R 1 H
N12 0.1675(4) 0.06323(14) -0.0889(3) 0.0319(6) Uani d . 1 N
N13 0.3541(4) 0.06384(14) 0.1094(3) 0.0306(6) Uani d . 1 N
N14 0.0830(4) 0.15321(15) -0.1799(3) 0.0446(8) Uani d . 1 N
H141 0.0255 0.1344 -0.2419 0.053 Uiso calc R 1 H
H142 0.0840 0.1920 -0.1787 0.053 Uiso calc R 1 H
N15 0.2674(5) -0.02353(16) 0.0093(3) 0.0432(8) Uani d . 1 N
H151 0.2106 -0.0433 -0.0516 0.052 Uiso calc R 1 H
H152 0.3269 -0.0425 0.0703 0.052 Uiso calc R 1 H
N16 0.4300(4) 0.15532(14) 0.1998(3) 0.0395(7) Uani d . 1 N
H161 0.4901 0.1374 0.2621 0.047 Uiso calc R 1 H
H162 0.4243 0.1940 0.1978 0.047 Uiso calc R 1 H
C11 0.1693(4) 0.12268(16) -0.0868(3) 0.0316(8) Uani d . 1 C
C12 0.2631(5) 0.03581(17) 0.0092(3) 0.0293(8) Uani d . 1 C
C13 0.3467(4) 0.12347(16) 0.1078(3) 0.0300(8) Uani d . 1 C
N21 0.2350(4) -0.00041(15) 0.4927(3) 0.0359(8) Uani d . 1 N
H21 0.2305 -0.0391 0.4952 0.043 Uiso calc R 1 H
N22 0.3326(4) 0.09045(14) 0.5893(3) 0.0322(6) Uani d . 1 N
N23 0.1452(4) 0.08980(13) 0.3915(3) 0.0290(6) Uani d . 1 N
N24 0.4165(5) 0.00026(16) 0.6803(3) 0.0472(9) Uani d . 1 N
H241 0.4759 0.0190 0.7417 0.057 Uiso calc R 1 H
H242 0.4142 -0.0385 0.6794 0.057 Uiso calc R 1 H
N25 0.2318(4) 0.17718(15) 0.4923(3) 0.0380(8) Uani d . 1 N
H251 0.1731 0.1966 0.4316 0.046 Uiso calc R 1 H
H252 0.2880 0.1965 0.5541 0.046 Uiso calc R 1 H
N26 0.0659(4) -0.00198(13) 0.3012(3) 0.0377(7) Uani d . 1 N
H261 0.0086 0.0158 0.2378 0.045 Uiso calc R 1 H
H262 0.0694 -0.0407 0.3042 0.045 Uiso calc R 1 H
C21 0.3292(4) 0.03086(16) 0.5879(3) 0.0306(7) Uani d . 1 C
C22 0.2357(4) 0.11802(17) 0.4907(3) 0.0274(7) Uani d . 1 C
C23 0.1480(4) 0.02994(16) 0.3933(3) 0.0289(7) Uani d . 1 C
O31 0.6908(4) 0.37623(13) 0.3264(3) 0.0534(8) Uani d . 1 O
O32 0.6756(4) 0.27651(13) 0.3354(2) 0.0459(7) Uani d . 1 O
O33 0.3597(3) 0.38439(12) 0.4001(2) 0.0353(5) Uani d . 1 O
H33 0.2653 0.3816 0.4289 0.042 Uiso calc R 1 H
C31 0.6232(5) 0.32849(17) 0.3585(3) 0.0354(7) Uani d . 1 C
C32 0.4657(4) 0.33193(15) 0.4311(3) 0.0303(7) Uani d . 1 C
H32 0.3898 0.2963 0.4117 0.036 Uiso calc R 1 H
O41 0.2407(4) 0.27289(14) 0.1321(3) 0.0554(8) Uani d . 1 O
O42 0.3055(4) 0.36999(13) 0.1498(2) 0.0457(7) Uani d . 1 O
O43 0.3386(3) 0.26578(12) -0.0871(2) 0.0383(6) Uani d . 1 O
H43 0.3481 0.2712 -0.1597 0.046 Uiso calc R 1 H
C41 0.3067(4) 0.32032(17) 0.0970(3) 0.0340(7) Uani d . 1 C
C42 0.3977(4) 0.31818(14) -0.0183(3) 0.0295(7) Uani d . 1 C
H42 0.3626 0.3540 -0.0684 0.035 Uiso calc R 1 H
O1W 0.0514(4) 0.25967(16) 0.3233(3) 0.0519(8) Uani d D 1 O
O2W 0.9498(3) 0.39730(12) 0.1885(3) 0.0408(6) Uani d D 1 O
O3W 0.0000 0.3905(5) 0.5000 0.141(3) Uani d S 1 O
H1W 0.119(7) 0.269(3) 0.272(5) 0.09(2) Uiso d D 1 H
H2W -0.030(6) 0.285(2) 0.334(5) 0.081(18) Uiso d D 1 H
H3W 0.882(5) 0.382(2) 0.235(3) 0.041(11) Uiso d D 1 H
H4W 1.054(4) 0.383(2) 0.183(5) 0.058(13) Uiso d D 1 H

loop_
_atom_site_aniso_label
_atom_site_aniso_U_11
_atom_site_aniso_U_22
_atom_site_aniso_U_33
_atom_site_aniso_U_12
_atom_site_aniso_U_13
_atom_site_aniso_U_23
N11 0.0403(15) 0.0198(15) 0.0405(16) -0.0013(12) -0.0022(13) 0.0021(12)
N12 0.0352(14) 0.0299(16) 0.0287(14) -0.0001(13) -0.0024(12) 0.0022(13)
N13 0.0355(14) 0.0273(15) 0.0272(14) -0.0007(12) -0.0013(11) 0.0009(12)
N14 0.0529(18) 0.0313(17) 0.0440(17) 0.0011(15) -0.0115(15) 0.0080(14)
N15 0.060(2) 0.0278(17) 0.0357(17) -0.0011(14) -0.0150(15) 0.0009(12)
N16 0.0502(17) 0.0271(15) 0.0381(15) -0.0071(14) -0.0039(13) -0.0026(13)
C11 0.0265(16) 0.033(2) 0.0348(18) -0.0018(14) 0.0017(14) 0.0021(15)
C12 0.0317(16) 0.0267(18) 0.0286(17) -0.0002(13) 0.0015(14) 0.0009(13)
C13 0.0310(16) 0.032(2) 0.0273(17) -0.0039(13) 0.0043(14) -0.0011(13)
N21 0.0445(17) 0.0244(16) 0.0359(17) 0.0011(12) -0.0039(14) 0.0022(12)
N22 0.0362(15) 0.0304(16) 0.0283(14) 0.0025(13) -0.0015(12) 0.0020(13)
N23 0.0310(14) 0.0264(15) 0.0278(14) -0.0019(12) -0.0016(11) 0.0002(12)
N24 0.0552(19) 0.0358(18) 0.0445(19) 0.0062(15) -0.0138(15) 0.0066(15)
N25 0.0532(19) 0.0230(15) 0.0326(16) 0.0005(12) -0.0107(15) -0.0011(11)
N26 0.0457(17) 0.0263(15) 0.0377(15) -0.0038(13) -0.0057(13) -0.0020(13)
C21 0.0308(17) 0.0313(19) 0.0290(17) 0.0030(14) 0.0016(14) 0.0026(14)
C22 0.0280(15) 0.0283(18) 0.0257(17) -0.0014(13) 0.0028(13) 0.0001(13)
C23 0.0294(16) 0.0266(18) 0.0304(18) 0.0001(13) 0.0032(14) 0.0003(13)
O31 0.0607(17) 0.0394(16) 0.0687(19) 0.0071(13) 0.0378(15) 0.0126(14)
O32 0.0684(17) 0.0359(14) 0.0363(13) 0.0232(13) 0.0174(12) 0.0045(11)
O33 0.0385(12) 0.0335(13) 0.0345(12) 0.0129(10) 0.0073(9) -0.0002(10)
C31 0.0444(18) 0.0340(18) 0.0290(15) 0.0113(16) 0.0095(13) 0.0032(15)
C32 0.0397(16) 0.0229(14) 0.0284(15) 0.0018(13) 0.0047(12) 0.0009(12)
O41 0.0701(18) 0.0473(16) 0.0554(17) 0.0046(15) 0.0318(14) 0.0139(14)
O42 0.0613(16) 0.0438(16) 0.0327(14) 0.0194(13) 0.0091(11) 0.0040(11)
O43 0.0508(13) 0.0358(14) 0.0275(11) -0.0145(11) 0.0022(10) 0.0004(10)
C41 0.0365(16) 0.0362(18) 0.0298(15) 0.0121(15) 0.0060(13) 0.0069(15)
C42 0.0396(17) 0.0222(14) 0.0257(13) 0.0029(13) 0.0014(12) 0.0037(12)
O1W 0.0414(15) 0.0590(19) 0.0554(18) 0.0068(14) 0.0079(13) 0.0253(15)
O2W 0.0387(14) 0.0352(14) 0.0503(15) 0.0014(11) 0.0122(12) 0.0080(12)
O3W 0.098(5) 0.182(9) 0.140(7) 0.000 0.007(5) 0.000

loop_
_atom_type_symbol
_atom_type_description
_atom_type_scat_dispersion_real
_atom_type_scat_dispersion_imag
_atom_type_scat_source
C C 0.0181 0.0000 'International Tables Vol C Tables 4.2.6.8 and 6.1.1.4'
H H 0.0000 0.0000 'International Tables Vol C Tables 4.2.6.8 and 6.1.1.4'
N N 0.0311 0.0000 'International Tables Vol C Tables 4.2.6.8 and 6.1.1.4'
O O 0.0492 0.0000 'International Tables Vol C Tables 4.2.6.8 and 6.1.1.4'

loop_
_geom_angle_atom_site_label_1
_geom_angle_atom_site_label_2
_geom_angle_atom_site_label_3
_geom_angle_site_symmetry_1
_geom_angle_site_symmetry_3
_geom_angle
_geom_angle_publ_flag
C11 N11 C13 . . 119.4(3) y
C11 N11 H11 . . 120.3 ?
C13 N11 H11 . . 120.3 ?
C11 N12 C12 . . 115.7(3) y
C13 N13 C12 . . 115.5(3) y
C11 N14 H141 . . 120.0 ?
C11 N14 H142 . . 120.0 ?
H141 N14 H142 . . 120.0 ?
C12 N15 H151 . . 120.0 ?
C12 N15 H152 . . 120.0 ?
H151 N15 H152 . . 120.0 ?
C13 N16 H161 . . 120.0 ?
C13 N16 H162 . . 120.0 ?
H161 N16 H162 . . 120.0 ?
N14 C11 N12 . . 119.9(3) y
N14 C11 N11 . . 118.2(3) y
N12 C11 N11 . . 121.9(3) y
N15 C12 N12 . . 117.4(3) y
N15 C12 N13 . . 116.6(3) y
N12 C12 N13 . . 126.0(4) y
N16 C13 N13 . . 120.8(3) y
N16 C13 N11 . . 117.7(3) y
N13 C13 N11 . . 121.5(3) y
C21 N21 C23 . . 119.8(3) y
C21 N21 H21 . . 120.1 ?
C23 N21 H21 . . 120.1 ?
C21 N22 C22 . . 115.7(3) y
C23 N23 C22 . . 116.5(3) y
C21 N24 H241 . . 120.0 ?
C21 N24 H242 . . 120.0 ?
H241 N24 H242 . . 120.0 ?
C22 N25 H251 . . 120.0 ?
C22 N25 H252 . . 120.0 ?
H251 N25 H252 . . 120.0 ?
C23 N26 H261 . . 120.0 ?
C23 N26 H262 . . 120.0 ?
H261 N26 H262 . . 120.0 ?
N24 C21 N22 . . 120.0(4) y
N24 C21 N21 . . 118.4(3) y
N22 C21 N21 . . 121.6(3) y
N25 C22 N23 . . 117.7(3) y
N25 C22 N22 . . 116.7(3) y
N23 C22 N22 . . 125.6(3) y
N26 C23 N23 . . 121.5(3) y
N26 C23 N21 . . 117.8(3) y
N23 C23 N21 . . 120.6(3) y
C32 O33 H33 . . 109.5 ?
O31 C31 O32 . . 124.7(3) ?
O31 C31 C32 . . 119.0(3) ?
O32 C31 C32 . . 116.3(3) ?
O33 C32 C31 . . 111.5(3) ?
O33 C32 C32 . 2_656 109.5(2) ?
C31 C32 C32 . 2_656 110.1(3) ?
O33 C32 H32 . . 108.6 ?
C31 C32 H32 . . 108.6 ?
C32 C32 H32 2_656 . 108.6 ?
C42 O43 H43 . . 109.5 ?
O42 C41 O41 . . 124.9(3) ?
O42 C41 C42 . . 116.7(3) ?
O41 C41 C42 . . 118.5(3) ?
O43 C42 C41 . . 108.9(3) ?
O43 C42 C42 . 2_655 111.3(2) ?
C41 C42 C42 . 2_655 109.7(3) ?
O43 C42 H42 . . 109.0 ?
C41 C42 H42 . . 109.0 ?
C42 C42 H42 2_655 . 109.0 ?
H1W O1W H2W . . 117(6) ?
H3W O2W H4W . . 123(5) ?

loop_
_geom_bond_atom_site_label_1
_geom_bond_atom_site_label_2
_geom_bond_site_symmetry_2
_geom_bond_distance
_geom_bond_publ_flag
N11 C11 . 1.358(5) y
N11 C13 . 1.365(5) y
N11 H11 . 0.8600 ?
N12 C11 . 1.319(5) y
N12 C12 . 1.351(4) y
N13 C13 . 1.324(5) y
N13 C12 . 1.360(5) y
N14 C11 . 1.316(5) y
N14 H141 . 0.8600 ?
N14 H142 . 0.8600 ?
N15 C12 . 1.317(5) y
N15 H151 . 0.8600 ?
N15 H152 . 0.8600 ?
N16 C13 . 1.315(4) y
N16 H161 . 0.8600 ?
N16 H162 . 0.8600 ?
N21 C21 . 1.365(5) y
N21 C23 . 1.366(5) y
N21 H21 . 0.8600 ?
N22 C21 . 1.322(5) y
N22 C22 . 1.360(4) y
N23 C23 . 1.328(5) y
N23 C22 . 1.352(4) y
N24 C21 . 1.315(5) y
N24 H241 . 0.8600 ?
N24 H242 . 0.8600 ?
N25 C22 . 1.313(5) y
N25 H251 . 0.8600 ?
N25 H252 . 0.8600 ?
N26 C23 . 1.314(5) y
N26 H261 . 0.8600 ?
N26 H262 . 0.8600 ?
O31 C31 . 1.248(5) y
O32 C31 . 1.257(4) y
O33 C32 . 1.424(4) ?
O33 H33 . 0.8200 ?
C31 C32 . 1.523(4) ?
C32 C32 2_656 1.526(6) ?
C32 H32 . 0.9800 ?
O41 C41 . 1.248(4) y
O42 C41 . 1.246(5) y
O43 C42 . 1.422(4) ?
O43 H43 . 0.8200 ?
C41 C42 . 1.526(4) ?
C42 C42 2_655 1.534(6) ?
C42 H42 . 0.9800 ?
O1W H1W . 0.84(2) ?
O1W H2W . 0.85(2) ?
O2W H3W . 0.85(2) ?
O2W H4W . 0.86(2) ?

loop_
_geom_hbond_atom_site_label_D
_geom_hbond_atom_site_label_H
_geom_hbond_atom_site_label_A
_geom_hbond_site_symmetry_A
_geom_hbond_distance_DH
_geom_hbond_distance_HA
_geom_hbond_distance_DA
_geom_hbond_angle_DHA
_geom_hbond_publ_flag
N11 H11 O41 . 0.86 2.23 2.967(5) 143 yes
N11 H11 O43 . 0.86 2.09 2.807(4) 140 yes
N14 H141 N23 2 0.86 2.17 3.028(4) 174 yes
N14 H142 O1W 2 0.86 2.31 2.936(5) 130 yes
N15 H151 O42 4_545 0.86 2.20 2.943(5) 144 yes
N15 H152 O2W 3_445 0.86 1.99 2.839(4) 167 yes
N16 H161 N22 2_656 0.86 2.21 3.070(4) 174 yes
N16 H162 O41 . 0.86 2.28 3.013(4) 143 yes
N21 H21 O33 4_546 0.86 2.21 2.944(4) 143 yes
N21 H21 O3W 3_545 0.86 2.55 3.129(10) 125 yes
N24 H241 N13 2_656 0.86 2.17 3.024(4) 175 yes
N24 H242 O2W 4_646 0.86 2.18 2.808(4) 130 yes
N25 H252 O32 2_656 0.86 2.15 2.923(5) 150 yes
N25 H251 O1W . 0.86 1.97 2.812(4) 165 yes
N26 H261 N12 2 0.86 2.21 3.069(4) 173 yes
N26 H262 O31 3_445 0.86 2.06 2.861(4) 156 yes
O33 H33 O3W . 0.82 2.25 3.067(2) 170 yes
O43 H43 O32 2_655 0.82 1.92 2.725(4) 169 yes
O1W H2W O32 1_455 0.85(5) 2.22(5) 2.873(4) 133(5) yes
O1W H1W O41 . 0.84(5) 1.90(3) 2.720(4) 166(7) yes
O2W H3W O31 . 0.85(5) 1.87(2) 2.678(4) 158(4) yes
O2W H4W O42 1_655 0.86(5) 2.00(2) 2.834(4) 166(5) yes

loop_
_geom_torsion_atom_site_label_1
_geom_torsion_atom_site_label_2
_geom_torsion_atom_site_label_3
_geom_torsion_atom_site_label_4
_geom_torsion_site_symmetry_4
_geom_torsion
C12 N12 C11 N14 . 178.5(3)
C12 N12 C11 N11 . -2.6(5)
C13 N11 C11 N14 . -179.8(3)
C13 N11 C11 N12 . 1.4(5)
C11 N12 C12 N15 . -178.7(3)
C11 N12 C12 N13 . 2.2(5)
C13 N13 C12 N15 . -179.5(3)
C13 N13 C12 N12 . -0.4(5)
C12 N13 C13 N16 . -179.9(3)
C12 N13 C13 N11 . -1.1(5)
C11 N11 C13 N16 . 179.5(3)
C11 N11 C13 N13 . 0.6(5)
C22 N22 C21 N24 . -178.9(3)
C22 N22 C21 N21 . 0.5(5)
C23 N21 C21 N24 . -177.7(3)
C23 N21 C21 N22 . 2.9(5)
C23 N23 C22 N25 . -178.6(3)
C23 N23 C22 N22 . 2.1(5)
C21 N22 C22 N25 . 177.6(3)
C21 N22 C22 N23 . -3.1(5)
C22 N23 C23 N26 . -179.3(3)
C22 N23 C23 N21 . 1.6(5)
C21 N21 C23 N26 . 176.9(3)
C21 N21 C23 N23 . -4.0(5)
O31 C31 C32 O33 . 30.3(4)
O32 C31 C32 O33 . -149.8(3)
O31 C31 C32 C32 2_656 -91.4(3)
O32 C31 C32 C32 2_656 88.5(3)
O42 C41 C42 O43 . -161.6(3)
O41 C41 C42 O43 . 18.9(4)
O42 C41 C42 C42 2_655 76.4(3)
O41 C41 C42 C42 2_655 -103.1(3)
